data_4333794
loop_
_publ_author_name
'Wei-Chih Lee'
'Jeremiah M. Sears'
'Raphel A. Enow'
'Kelly Eads'
'Donald A. Krogstad'
'Brian J. Frost'

_publ_contact_author_address
; 
Department of Chemistry
University of Nevada
Reno NV 89557 USA 
;
_publ_contact_author_email frost@unr.edu
_publ_contact_author_fax +1-775-784-1993
_publ_contact_author_name 'Brian J. Frost'
_publ_contact_author_phone +1-775-784-6804
_publ_section_title
;
 Hemilabile \b-Aminophosphine Ligands Derived from
 1,3,5-Triaza-7-phosphaadamantane: Application in Aqueous Ruthenium
 Catalyzed Nitrile Hydration
;
_journal_name_full 'Inorganic Chemistry'
_journal_page_first 1737
_journal_page_last 1746
_journal_paper_doi 10.1021/ic301160x
_journal_volume 52
_journal_year 2013
_chemical_formula_sum 'C22 H33 N4 O3 P'
_chemical_formula_weight 432.49
_chemical_name_systematic
; 
 ? 
;
_space_group_IT_number 2
_symmetry_cell_setting triclinic
_symmetry_space_group_name_Hall '-P 1'
_symmetry_space_group_name_H-M 'P -1'
_atom_sites_solution_hydrogens geom
_atom_sites_solution_primary direct
_atom_sites_solution_secondary difmap
_audit_creation_method SHELXL-97
_cell_angle_alpha 93.5580(10)
_cell_angle_beta 94.4570(10)
_cell_angle_gamma 101.4310(10)
_cell_formula_units_Z 2
_cell_length_a 8.7968(2)
_cell_length_b 10.6329(3)
_cell_length_c 12.3025(3)
_cell_measurement_reflns_used 9113
_cell_measurement_temperature 100(2)
_cell_measurement_theta_max 30.07
_cell_measurement_theta_min 2.37
_cell_volume 1120.95(5)
_computing_cell_refinement 'Bruker APEX2'
_computing_data_collection 'Bruker APEX2'
_computing_data_reduction 'Bruker SAINT'
_computing_molecular_graphics 'Bruker SHELXTL'
_computing_publication_material 'Bruker SHELXTL'
_computing_structure_refinement 'SHELXS-97 (Sheldrick, 2008)'
_computing_structure_solution 'SHELXS-97 (Sheldrick, 2008)'
_diffrn_ambient_temperature 100(2)
_diffrn_measured_fraction_theta_full 0.997
_diffrn_measured_fraction_theta_max 0.997
_diffrn_measurement_device_type 'CCD area detector'
_diffrn_measurement_method 'phi and omega'
_diffrn_radiation_monochromator graphite
_diffrn_radiation_source 'fine-focus sealed tube'
_diffrn_radiation_type MoK\a
_diffrn_radiation_wavelength 0.71073
_diffrn_reflns_av_R_equivalents 0.0323
_diffrn_reflns_av_sigmaI/netI 0.0240
_diffrn_reflns_limit_h_max 12
_diffrn_reflns_limit_h_min -12
_diffrn_reflns_limit_k_max 14
_diffrn_reflns_limit_k_min -14
_diffrn_reflns_limit_l_max 17
_diffrn_reflns_limit_l_min -17
_diffrn_reflns_number 32997
_diffrn_reflns_theta_full 30.12
_diffrn_reflns_theta_max 30.12
_diffrn_reflns_theta_min 1.67
_exptl_absorpt_coefficient_mu 0.153
_exptl_absorpt_correction_T_max 0.9824
_exptl_absorpt_correction_T_min 0.9517
_exptl_absorpt_correction_type multi-scan
_exptl_crystal_colour colourless
_exptl_crystal_density_diffrn 1.281
_exptl_crystal_description block
_exptl_crystal_F_000 464
_exptl_crystal_size_max 0.33
_exptl_crystal_size_mid 0.16
_exptl_crystal_size_min 0.12
_refine_diff_density_max 0.560
_refine_diff_density_min -0.514
_refine_diff_density_rms 0.071
_refine_ls_extinction_method none
_refine_ls_goodness_of_fit_ref 1.031
_refine_ls_hydrogen_treatment mixed
_refine_ls_matrix_type full
_refine_ls_number_parameters 278
_refine_ls_number_reflns 6596
_refine_ls_number_restraints 1
_refine_ls_restrained_S_all 1.031
_refine_ls_R_factor_all 0.0514
_refine_ls_R_factor_gt 0.0467
_refine_ls_shift/su_max 0.005
_refine_ls_shift/su_mean 0.000
_refine_ls_structure_factor_coef Fsqd
_refine_ls_weighting_details 'calc w=1/[\s^2^(Fo^2^)+(0.0687P)^2^+0.5538P] where P=(Fo^2^+2Fc^2^)/3'
_refine_ls_weighting_scheme calc
_refine_ls_wR_factor_gt 0.1241
_refine_ls_wR_factor_ref 0.1281
_reflns_number_gt 5918
_reflns_number_total 6596
_reflns_threshold_expression >2sigma(I)
_cod_data_source_file ic301160x_si_002_3.cif
_cod_data_source_block bjf414
_cod_database_code 4333794

loop_
_symmetry_equiv_pos_as_xyz
'x, y, z'
'-x, -y, -z'

loop_
_atom_site_label
_atom_site_type_symbol
_atom_site_fract_x
_atom_site_fract_y
_atom_site_fract_z
_atom_site_U_iso_or_equiv
_atom_site_adp_type
_atom_site_occupancy
_atom_site_symmetry_multiplicity
_atom_site_calc_flag
_atom_site_refinement_flags
P1 P 0.09493(3) 0.97898(3) 0.62729(2) 0.01806(9) Uani 1 1 d .
N2 N 0.27868(12) 1.06676(11) 0.82653(9) 0.0222(2) Uani 1 1 d .
C1 C -0.02844(13) 0.90241(11) 0.73338(10) 0.0174(2) Uani 1 1 d .
H1A H 0.0023 0.8182 0.7450 0.021 Uiso 1 1 calc R
N1 N 0.00001(11) 0.97750(10) 0.84066(8) 0.0183(2) Uani 1 1 d .
N3 N 0.08037(12) 1.19190(10) 0.77229(9) 0.0198(2) Uani 1 1 d .
C3 C 0.05904(13) 1.14406(12) 0.65556(10) 0.0197(2) Uani 1 1 d .
H3A H 0.1302 1.2042 0.6150 0.024 Uiso 1 1 calc R
H3B H -0.0489 1.1453 0.6267 0.024 Uiso 1 1 calc R
C2 C 0.28189(14) 1.00587(13) 0.71639(10) 0.0226(2) Uani 1 1 d .
H2A H 0.3123 0.9218 0.7237 0.027 Uiso 1 1 calc R
H2B H 0.3636 1.0604 0.6793 0.027 Uiso 1 1 calc R
C6 C 0.24114(14) 1.19404(13) 0.82015(11) 0.0230(2) Uani 1 1 d .
H6A H 0.3157 1.2454 0.7756 0.028 Uiso 1 1 calc R
H6B H 0.2554 1.2379 0.8947 0.028 Uiso 1 1 calc R
C5 C -0.02802(13) 1.10815(12) 0.83570(10) 0.0195(2) Uani 1 1 d .
H5A H -0.0203 1.1484 0.9112 0.023 Uiso 1 1 calc R
H5B H -0.1357 1.1031 0.8029 0.023 Uiso 1 1 calc R
C4 C 0.16212(14) 0.98825(13) 0.88670(10) 0.0222(2) Uani 1 1 d .
H4A H 0.1726 1.0259 0.9632 0.027 Uiso 1 1 calc R
H4B H 0.1846 0.9007 0.8882 0.027 Uiso 1 1 calc R
N4 N -0.22306(12) 0.78450(10) 0.59439(9) 0.0191(2) Uani 1 1 d D
H4C H -0.1769(19) 0.7226(15) 0.5994(14) 0.023 Uiso 1 1 d D
C8 C -0.30275(12) 0.81718(11) 0.78098(9) 0.0163(2) Uani 1 1 d .
C7 C -0.20347(13) 0.87093(11) 0.69252(9) 0.0165(2) Uani 1 1 d .
H7A H -0.2343 0.9527 0.6724 0.020 Uiso 1 1 calc R
C12 C -0.48949(13) 0.83979(11) 0.91290(10) 0.0178(2) Uani 1 1 d .
H12A H -0.5531 0.8902 0.9468 0.021 Uiso 1 1 calc R
C13 C -0.39809(13) 0.88792(11) 0.83098(10) 0.0172(2) Uani 1 1 d .
H13A H -0.4014 0.9715 0.8089 0.021 Uiso 1 1 calc R
C11 C -0.48588(13) 0.71685(11) 0.94393(10) 0.0174(2) Uani 1 1 d .
C15 C -0.36297(14) 0.75621(12) 0.52821(10) 0.0209(2) Uani 1 1 d .
C18 C -0.63510(17) 0.69897(18) 0.38284(12) 0.0378(4) Uani 1 1 d .
H18A H -0.7268 0.6798 0.3336 0.045 Uiso 1 1 calc R
C19 C -0.52753(19) 0.62085(16) 0.38099(13) 0.0367(4) Uani 1 1 d .
H19A H -0.5456 0.5473 0.3301 0.044 Uiso 1 1 calc R
C17 C -0.60792(16) 0.80562(18) 0.45723(12) 0.0337(3) Uani 1 1 d .
H17A H -0.6816 0.8599 0.4589 0.040 Uiso 1 1 calc R
C10 C -0.39167(14) 0.64370(11) 0.89403(10) 0.0204(2) Uani 1 1 d .
H10A H -0.3899 0.5595 0.9150 0.024 Uiso 1 1 calc R
C20 C -0.39250(17) 0.64830(14) 0.45272(12) 0.0284(3) Uani 1 1 d .
H20A H -0.3198 0.5932 0.4503 0.034 Uiso 1 1 calc R
C9 C -0.30075(14) 0.69385(11) 0.81388(10) 0.0196(2) Uani 1 1 d .
H9A H -0.2360 0.6438 0.7807 0.023 Uiso 1 1 calc R
C16 C -0.47369(15) 0.83453(15) 0.52999(11) 0.0259(3) Uani 1 1 d .
H16A H -0.4572 0.9078 0.5811 0.031 Uiso 1 1 calc R
O1 O -0.56968(11) 0.65871(9) 1.02283(8) 0.02180(19) Uani 1 1 d .
C14 C -0.66289(16) 0.73161(13) 1.07913(11) 0.0251(3) Uani 1 1 d .
H14A H -0.7167 0.6798 1.1332 0.038 Uiso 1 1 calc R
H14B H -0.7398 0.7555 1.0266 0.038 Uiso 1 1 calc R
H14C H -0.5963 0.8097 1.1164 0.038 Uiso 1 1 calc R
O3 O 0.00523(15) 1.42996(11) 0.79372(10) 0.0387(3) Uani 1 1 d .
H3 H 0.0223 1.3553 0.7841 0.058 Uiso 1 1 calc R
O2 O -0.03005(16) 0.59406(13) 0.63983(13) 0.0489(3) Uani 1 1 d .
H2 H -0.0301 0.5311 0.6778 0.073 Uiso 1 1 calc R
C22 C 0.1152(3) 0.6277(2) 0.5972(2) 0.0659(7) Uani 1 1 d .
H22A H 0.1197 0.7072 0.5601 0.099 Uiso 1 1 calc R
H22B H 0.1284 0.5583 0.5448 0.099 Uiso 1 1 calc R
H22C H 0.1986 0.6412 0.6569 0.099 Uiso 1 1 calc R
C21 C 0.1205(5) 1.5036(3) 0.8717(3) 0.1087(15) Uani 1 1 d .
H21A H 0.1048 1.5924 0.8793 0.163 Uiso 1 1 calc R
H21B H 0.2239 1.5032 0.8474 0.163 Uiso 1 1 calc R
H21C H 0.1126 1.4663 0.9425 0.163 Uiso 1 1 calc R

loop_
_atom_site_aniso_label
_atom_site_aniso_U_11
_atom_site_aniso_U_22
_atom_site_aniso_U_33
_atom_site_aniso_U_23
_atom_site_aniso_U_13
_atom_site_aniso_U_12
P1 0.01400(14) 0.02669(16) 0.01306(15) 0.00379(11) 0.00057(10) 0.00268(11)
N2 0.0143(4) 0.0347(6) 0.0156(5) 0.0059(4) -0.0008(4) 0.0000(4)
C1 0.0140(5) 0.0224(5) 0.0148(5) 0.0038(4) -0.0003(4) 0.0018(4)
N1 0.0138(4) 0.0263(5) 0.0132(4) 0.0039(4) -0.0009(3) 0.0001(3)
N3 0.0157(4) 0.0252(5) 0.0160(5) 0.0028(4) -0.0003(4) -0.0015(4)
C3 0.0163(5) 0.0257(6) 0.0159(5) 0.0052(4) 0.0000(4) 0.0008(4)
C2 0.0138(5) 0.0356(7) 0.0182(6) 0.0057(5) 0.0011(4) 0.0039(4)
C6 0.0157(5) 0.0312(6) 0.0179(6) 0.0028(5) -0.0019(4) -0.0039(4)
C5 0.0156(5) 0.0252(6) 0.0158(5) 0.0017(4) 0.0019(4) -0.0006(4)
C4 0.0153(5) 0.0351(6) 0.0145(5) 0.0078(5) -0.0019(4) 0.0005(4)
N4 0.0175(4) 0.0230(5) 0.0157(5) 0.0005(4) -0.0001(4) 0.0024(4)
C8 0.0135(4) 0.0194(5) 0.0146(5) 0.0024(4) -0.0011(4) 0.0003(4)
C7 0.0136(4) 0.0202(5) 0.0145(5) 0.0030(4) -0.0004(4) 0.0007(4)
C12 0.0140(5) 0.0201(5) 0.0186(5) 0.0017(4) 0.0003(4) 0.0026(4)
C13 0.0142(5) 0.0178(5) 0.0188(5) 0.0036(4) -0.0010(4) 0.0016(4)
C11 0.0163(5) 0.0200(5) 0.0141(5) 0.0022(4) 0.0001(4) -0.0006(4)
C15 0.0184(5) 0.0269(6) 0.0141(5) 0.0044(4) 0.0017(4) -0.0041(4)
C18 0.0227(6) 0.0606(10) 0.0210(7) 0.0052(7) -0.0037(5) -0.0118(6)
C19 0.0386(8) 0.0393(8) 0.0210(7) -0.0017(6) 0.0000(6) -0.0164(6)
C17 0.0182(6) 0.0576(10) 0.0230(7) 0.0070(6) -0.0016(5) 0.0023(6)
C10 0.0235(5) 0.0181(5) 0.0197(6) 0.0039(4) 0.0029(4) 0.0039(4)
C20 0.0314(7) 0.0266(6) 0.0223(6) 0.0013(5) 0.0020(5) -0.0054(5)
C9 0.0209(5) 0.0193(5) 0.0186(6) 0.0019(4) 0.0029(4) 0.0038(4)
C16 0.0174(5) 0.0401(7) 0.0182(6) 0.0022(5) 0.0001(4) 0.0022(5)
O1 0.0241(4) 0.0226(4) 0.0195(4) 0.0053(3) 0.0077(3) 0.0035(3)
C14 0.0260(6) 0.0296(6) 0.0210(6) 0.0035(5) 0.0086(5) 0.0056(5)
O3 0.0447(6) 0.0290(5) 0.0391(7) -0.0033(5) -0.0083(5) 0.0060(5)
O2 0.0496(7) 0.0391(7) 0.0675(10) 0.0217(6) 0.0234(7) 0.0195(6)
C22 0.0741(15) 0.0452(11) 0.0904(18) 0.0162(11) 0.0500(14) 0.0217(10)
C21 0.159(3) 0.0474(13) 0.102(2) -0.0317(14) -0.083(2) 0.0251(17)

loop_
_atom_type_symbol
_atom_type_description
_atom_type_scat_dispersion_real
_atom_type_scat_dispersion_imag
_atom_type_scat_source
C C 0.0033 0.0016 'International Tables Vol C Tables 4.2.6.8 and 6.1.1.4'
H H 0.0000 0.0000 'International Tables Vol C Tables 4.2.6.8 and 6.1.1.4'
N N 0.0061 0.0033 'International Tables Vol C Tables 4.2.6.8 and 6.1.1.4'
O O 0.0106 0.0060 'International Tables Vol C Tables 4.2.6.8 and 6.1.1.4'
P P 0.1023 0.0942 'International Tables Vol C Tables 4.2.6.8 and 6.1.1.4'

loop_
_geom_angle_atom_site_label_1
_geom_angle_atom_site_label_2
_geom_angle_atom_site_label_3
_geom_angle
C3 P1 C2 95.51(6)
C3 P1 C1 96.05(5)
C2 P1 C1 94.94(5)
C6 N2 C4 108.57(10)
C6 N2 C2 110.54(10)
C4 N2 C2 110.88(10)
N1 C1 C7 111.47(9)
N1 C1 P1 113.33(8)
C7 C1 P1 111.83(8)
N1 C1 H1A 106.6
C7 C1 H1A 106.6
P1 C1 H1A 106.6
C5 N1 C4 107.43(9)
C5 N1 C1 113.26(9)
C4 N1 C1 110.72(10)
C5 N3 C3 110.60(9)
C5 N3 C6 107.71(9)
C3 N3 C6 111.16(10)
N3 C3 P1 114.99(8)
N3 C3 H3A 108.5
P1 C3 H3A 108.5
N3 C3 H3B 108.5
P1 C3 H3B 108.5
H3A C3 H3B 107.5
N2 C2 P1 115.38(8)
N2 C2 H2A 108.4
P1 C2 H2A 108.4
N2 C2 H2B 108.4
P1 C2 H2B 108.4
H2A C2 H2B 107.5
N2 C6 N3 114.12(10)
N2 C6 H6A 108.7
N3 C6 H6A 108.7
N2 C6 H6B 108.7
N3 C6 H6B 108.7
H6A C6 H6B 107.6
N1 C5 N3 114.39(10)
N1 C5 H5A 108.7
N3 C5 H5A 108.7
N1 C5 H5B 108.7
N3 C5 H5B 108.7
H5A C5 H5B 107.6
N2 C4 N1 114.39(10)
N2 C4 H4A 108.7
N1 C4 H4A 108.7
N2 C4 H4B 108.7
N1 C4 H4B 108.7
H4A C4 H4B 107.6
C15 N4 C7 121.12(10)
C15 N4 H4C 114.7(12)
C7 N4 H4C 114.4(12)
C13 C8 C9 118.20(11)
C13 C8 C7 121.26(10)
C9 C8 C7 120.54(11)
N4 C7 C8 113.17(9)
N4 C7 C1 107.76(10)
C8 C7 C1 111.45(9)
N4 C7 H7A 108.1
C8 C7 H7A 108.1
C1 C7 H7A 108.1
C11 C12 C13 118.91(11)
C11 C12 H12A 120.5
C13 C12 H12A 120.5
C8 C13 C12 121.82(11)
C8 C13 H13A 119.1
C12 C13 H13A 119.1
O1 C11 C12 124.63(11)
O1 C11 C10 115.20(10)
C12 C11 C10 120.16(11)
N4 C15 C20 119.04(12)
N4 C15 C16 122.87(12)
C20 C15 C16 118.02(12)
C19 C18 C17 119.16(13)
C19 C18 H18A 120.4
C17 C18 H18A 120.4
C18 C19 C20 120.87(15)
C18 C19 H19A 119.6
C20 C19 H19A 119.6
C18 C17 C16 120.85(15)
C18 C17 H17A 119.6
C16 C17 H17A 119.6
C9 C10 C11 119.96(11)
C9 C10 H10A 120.0
C11 C10 H10A 120.0
C19 C20 C15 120.66(15)
C19 C20 H20A 119.7
C15 C20 H20A 119.7
C10 C9 C8 120.95(11)
C10 C9 H9A 119.5
C8 C9 H9A 119.5
C17 C16 C15 120.43(14)
C17 C16 H16A 119.8
C15 C16 H16A 119.8
C11 O1 C14 117.24(10)
O1 C14 H14A 109.5
O1 C14 H14B 109.5
H14A C14 H14B 109.5
O1 C14 H14C 109.5
H14A C14 H14C 109.5
H14B C14 H14C 109.5
C21 O3 H3 109.5
C22 O2 H2 109.5
O2 C22 H22A 109.5
O2 C22 H22B 109.5
H22A C22 H22B 109.5
O2 C22 H22C 109.5
H22A C22 H22C 109.5
H22B C22 H22C 109.5
O3 C21 H21A 109.5
O3 C21 H21B 109.5
H21A C21 H21B 109.5
O3 C21 H21C 109.5
H21A C21 H21C 109.5
H21B C21 H21C 109.5

loop_
_geom_bond_atom_site_label_1
_geom_bond_atom_site_label_2
_geom_bond_distance
P1 C3 1.8608(13)
P1 C2 1.8662(12)
P1 C1 1.8830(12)
N2 C6 1.4605(18)
N2 C4 1.4668(16)
N2 C2 1.4699(17)
C1 N1 1.4767(16)
C1 C7 1.5460(15)
C1 H1A 1.0000
N1 C5 1.4624(16)
N1 C4 1.4728(15)
N3 C5 1.4751(15)
N3 C3 1.4786(16)
N3 C6 1.4844(15)
C3 H3A 0.9900
C3 H3B 0.9900
C2 H2A 0.9900
C2 H2B 0.9900
C6 H6A 0.9900
C6 H6B 0.9900
C5 H5A 0.9900
C5 H5B 0.9900
C4 H4A 0.9900
C4 H4B 0.9900
N4 C15 1.3911(15)
N4 C7 1.4487(16)
N4 H4C 0.842(14)
C8 C13 1.3858(16)
C8 C9 1.3991(16)
C8 C7 1.5168(16)
C7 H7A 1.0000
C12 C11 1.3900(16)
C12 C13 1.3968(16)
C12 H12A 0.9500
C13 H13A 0.9500
C11 O1 1.3684(14)
C11 C10 1.3943(17)
C15 C20 1.3996(19)
C15 C16 1.402(2)
C18 C19 1.378(3)
C18 C17 1.382(3)
C18 H18A 0.9500
C19 C20 1.394(2)
C19 H19A 0.9500
C17 C16 1.3956(18)
C17 H17A 0.9500
C10 C9 1.3839(17)
C10 H10A 0.9500
C20 H20A 0.9500
C9 H9A 0.9500
C16 H16A 0.9500
O1 C14 1.4236(16)
C14 H14A 0.9800
C14 H14B 0.9800
C14 H14C 0.9800
O3 C21 1.416(3)
O3 H3 0.8400
O2 C22 1.408(2)
O2 H2 0.8400
C22 H22A 0.9800
C22 H22B 0.9800
C22 H22C 0.9800
C21 H21A 0.9800
C21 H21B 0.9800
C21 H21C 0.9800

loop_
_geom_hbond_atom_site_label_D
_geom_hbond_atom_site_label_H
_geom_hbond_atom_site_label_A
_geom_hbond_distance_DH
_geom_hbond_distance_HA
_geom_hbond_distance_DA
_geom_hbond_angle_DHA
_geom_hbond_site_symmetry_A
O2 H2 O3 0.84 1.88 2.6942(18) 162.5 1_545
N4 H4C O2 0.842(14) 2.114(14) 2.9414(16) 167.4(17) .
O3 H3 N3 0.84 1.91 2.7425(16) 174.0 .

loop_
_geom_torsion_atom_site_label_1
_geom_torsion_atom_site_label_2
_geom_torsion_atom_site_label_3
_geom_torsion_atom_site_label_4
_geom_torsion
C3 P1 C1 N1 -46.62(9)
C2 P1 C1 N1 49.47(9)
C3 P1 C1 C7 80.41(9)
C2 P1 C1 C7 176.50(9)
C7 C1 N1 C5 -68.62(12)
P1 C1 N1 C5 58.60(11)
C7 C1 N1 C4 170.64(9)
P1 C1 N1 C4 -62.14(11)
C5 N3 C3 P1 -60.59(11)
C6 N3 C3 P1 59.02(11)
C2 P1 C3 N3 -46.80(9)
C1 P1 C3 N3 48.78(9)
C6 N2 C2 P1 -60.75(12)
C4 N2 C2 P1 59.71(12)
C3 P1 C2 N2 47.81(10)
C1 P1 C2 N2 -48.77(10)
C4 N2 C6 N3 -54.90(13)
C2 N2 C6 N3 66.92(13)
C5 N3 C6 N2 54.88(14)
C3 N3 C6 N2 -66.43(13)
C4 N1 C5 N3 56.79(13)
C1 N1 C5 N3 -65.80(12)
C3 N3 C5 N1 65.42(12)
C6 N3 C5 N1 -56.24(13)
C6 N2 C4 N1 55.86(14)
C2 N2 C4 N1 -65.76(14)
C5 N1 C4 N2 -56.32(14)
C1 N1 C4 N2 67.82(14)
C15 N4 C7 C8 67.38(14)
C15 N4 C7 C1 -168.93(10)
C13 C8 C7 N4 -128.66(11)
C9 C8 C7 N4 51.04(14)
C13 C8 C7 C1 109.70(12)
C9 C8 C7 C1 -70.60(14)
N1 C1 C7 N4 -173.09(9)
P1 C1 C7 N4 58.89(11)
N1 C1 C7 C8 -48.36(13)
P1 C1 C7 C8 -176.38(8)
C9 C8 C13 C12 0.61(17)
C7 C8 C13 C12 -179.69(10)
C11 C12 C13 C8 -0.82(17)
C13 C12 C11 O1 -179.98(10)
C13 C12 C11 C10 0.30(17)
C7 N4 C15 C20 -162.78(11)
C7 N4 C15 C16 20.25(18)
C17 C18 C19 C20 -0.1(2)
C19 C18 C17 C16 -0.1(2)
O1 C11 C10 C9 -179.34(11)
C12 C11 C10 C9 0.41(18)
C18 C19 C20 C15 -0.1(2)
N4 C15 C20 C19 -176.51(12)
C16 C15 C20 C19 0.61(19)
C11 C10 C9 C8 -0.62(19)
C13 C8 C9 C10 0.12(17)
C7 C8 C9 C10 -179.59(11)
C18 C17 C16 C15 0.6(2)
N4 C15 C16 C17 176.18(12)
C20 C15 C16 C17 -0.82(19)
C12 C11 O1 C14 -2.15(17)
C10 C11 O1 C14 177.58(11)
